data_2004454
loop_
_publ_author_name
'Sengupta, R.'
'Dattagupta, J. K.'

_publ_contact_author
;
     Prof. J.K. Dattagupta.
     Crystallography & Molecular Biology Division.
     Saha Institute of Nuclear Physics.
     1/AF Bidhannagar, Calcutta-700064.
     India.
;
_publ_section_title
;
 A \b-Adrenergic Agonist: Protonated Terbutaline Hemisulfate
;
_journal_issue 1
_journal_name_full 'Acta Crystallographica Section C'
_journal_page_first 162
_journal_page_last 164
_journal_paper_doi 10.1107/S0108270195011395
_journal_volume 52
_journal_year 1996
_chemical_formula_sum 'C12 H20 N O5 S0.5'
_chemical_formula_weight 274.32
_chemical_name_common 'Terbutaline hemisulfate'
_chemical_name_systematic
;
 5-[2-[(1,1-dimethylethyl)amino]-1-hydroxyethyl]-1,3-benzenediol
 hemisulfate.
;
_space_group_IT_number 2
_symmetry_cell_setting triclinic
_symmetry_space_group_name_Hall '-P 1'
_symmetry_space_group_name_H-M 'P -1'
_audit_creation_method SHELXL-93,(Sheldrick,1993)
_cell_angle_alpha 100.860(10)
_cell_angle_beta 104.42(2)
_cell_angle_gamma 101.630(10)
_cell_formula_units_Z 4
_cell_length_a 9.968(2)
_cell_length_b 11.207(4)
_cell_length_c 13.3940(10)
_cell_measurement_reflns_used 25
_cell_measurement_temperature 293(2)
_cell_measurement_theta_max 48
_cell_measurement_theta_min 12
_cell_volume 1373.7(6)
_computing_cell_refinement 'CAD-4 (Enraf Nonius, 1989)'
_computing_data_collection 'CAD-4 (Enraf Nonius, 1989)'
_computing_data_reduction 'SDP (Enraf Nonius, 1985)'
_computing_molecular_graphics 'ORTEX (McArdle, 1993)'
_computing_publication_material 'SHELXL93 (Sheldrick, 1993)'
_computing_structure_refinement 'SHELXL93 (Sheldrick, 1993)'
_computing_structure_solution 'SHELXS86 (Sheldrick, 1985)'
_diffrn_ambient_temperature 293(2)
_diffrn_measurement_device 'CAD-4 diffractometer'
_diffrn_measurement_method \q/2\q
_diffrn_radiation_monochromator graphite
_diffrn_radiation_source 'fine-focus sealed tube'
_diffrn_radiation_type CuK\a
_diffrn_radiation_wavelength 1.54178
_diffrn_reflns_av_R_equivalents 0.0000
_diffrn_reflns_av_sigmaI/netI 0.0083
_diffrn_reflns_limit_h_max 11
_diffrn_reflns_limit_h_min -12
_diffrn_reflns_limit_k_max 13
_diffrn_reflns_limit_k_min -13
_diffrn_reflns_limit_l_max 16
_diffrn_reflns_limit_l_min 0
_diffrn_reflns_number 5121
_diffrn_reflns_theta_max 70.10
_diffrn_reflns_theta_min 3.52
_diffrn_standards_decay_% <2
_diffrn_standards_interval_count 200
_diffrn_standards_interval_time 120
_diffrn_standards_number 3
_exptl_absorpt_coefficient_mu 1.534
_exptl_absorpt_correction_type none
_exptl_crystal_colour white
_exptl_crystal_density_diffrn 1.326
_exptl_crystal_density_meas 1.332
_exptl_crystal_density_method 'flotation method'
_exptl_crystal_description 'needle shaped'
_exptl_crystal_F_000 588
_exptl_crystal_size_max 0.80
_exptl_crystal_size_mid 0.40
_exptl_crystal_size_min 0.40
_refine_diff_density_max 0.373
_refine_diff_density_min -0.761
_refine_ls_extinction_method none
_refine_ls_goodness_of_fit_all 0.856
_refine_ls_goodness_of_fit_obs 0.863
_refine_ls_hydrogen_treatment noref
_refine_ls_matrix_type full
_refine_ls_number_parameters 334
_refine_ls_number_reflns 5071
_refine_ls_number_restraints 0
_refine_ls_restrained_S_all 1.043
_refine_ls_restrained_S_obs 0.863
_refine_ls_R_factor_all 0.0868
_refine_ls_R_factor_obs 0.0623
_refine_ls_shift/esd_max -0.020
_refine_ls_shift/esd_mean 0.005
_refine_ls_structure_factor_coef Fsqd
_refine_ls_weighting_details 'w=1/[\s^2^(Fo^2^)+( 0.2164P)^2^+1.5267P] where P=(Fo^2^+2Fc^2^)/3'
_refine_ls_weighting_scheme calc
_refine_ls_wR_factor_all 0.2858
_refine_ls_wR_factor_obs 0.2326
_reflns_number_observed 4964
_reflns_number_total 5121
_reflns_observed_criterion >2sigma(I)
_cod_data_source_file vj1027.cif
_cod_data_source_block TERBUTALINE_HEMISULFATE
_cod_depositor_comments
;
The following automatic conversions were performed:

'_refine_ls_weighting_scheme' value 'calc w=1/[\s^2^(Fo^2^)+(
0.2164P)^2^+1.5267P] where P=(Fo^2^+2Fc^2^)/3' was changed to 'calc'.
New tag '_refine_ls_weighting_details' was created. The value of the
new tag was set to 'w=1/[\s^2^(Fo^2^)+( 0.2164P)^2^+1.5267P] where
P=(Fo^2^+2Fc^2^)/3'.

Automatic conversion script
Id: cif_fix_values 3143 2015-03-26 13:38:13Z robertas 
;
_cod_original_formula_sum 'C12 H20 N O5 S0.50'
_cod_database_code 2004454

loop_
_symmetry_equiv_pos_as_xyz
'x, y, z'
'-x, -y, -z'

loop_
_atom_site_aniso_label
_atom_site_aniso_U_11
_atom_site_aniso_U_22
_atom_site_aniso_U_33
_atom_site_aniso_U_12
_atom_site_aniso_U_13
_atom_site_aniso_U_23
S 0.0371(4) 0.0282(4) 0.0237(4) 0.0065(3) 0.0146(3) 0.0034(3)
O1 0.0378(10) 0.0520(12) 0.0271(10) 0.0111(8) 0.0145(8) 0.0060(9)
O2 0.0563(13) 0.0301(10) 0.0501(13) 0.0099(9) 0.0264(10) 0.0005(9)
O3 0.0590(13) 0.0360(10) 0.0285(10) 0.0147(8) 0.0153(9) 0.0023(9)
O4 0.0452(11) 0.0551(13) 0.0351(11) -0.0001(9) 0.0186(9) 0.0157(10)
C1A 0.0346(13) 0.0278(12) 0.0316(13) 0.0064(10) 0.0154(10) 0.0054(10)
C2A 0.0395(13) 0.0236(12) 0.0370(14) 0.0055(10) 0.0215(11) 0.0014(10)
C3A 0.0395(14) 0.0287(12) 0.0289(13) 0.0043(10) 0.0167(10) 0.0026(10)
C4A 0.0439(14) 0.0228(12) 0.0348(14) 0.0051(10) 0.0133(11) 0.0026(10)
C5A 0.0371(13) 0.0268(12) 0.0395(15) 0.0131(11) 0.0145(11) 0.0017(10)
C6A 0.0404(14) 0.0323(13) 0.0386(15) 0.0131(11) 0.0219(12) 0.0065(11)
O3A 0.0548(12) 0.0311(10) 0.0427(12) 0.0000(8) 0.0320(10) 0.0003(9)
O5A 0.0564(13) 0.0291(10) 0.0540(13) 0.0108(9) 0.0271(10) -0.0034(9)
C7A 0.0305(12) 0.0294(12) 0.0322(13) 0.0092(10) 0.0170(10) 0.0061(10)
O7A 0.0334(9) 0.0332(9) 0.0318(10) 0.0033(8) 0.0137(7) 0.0082(7)
C8A 0.0391(14) 0.0289(12) 0.0273(13) 0.0043(10) 0.0120(10) 0.0081(10)
N1A 0.0335(11) 0.0260(10) 0.0278(11) 0.0077(8) 0.0132(8) 0.0079(8)
C9A 0.0422(14) 0.0292(13) 0.0395(15) 0.0154(11) 0.0197(11) 0.0141(11)
C10A 0.0512(17) 0.0462(16) 0.0412(16) 0.0237(13) 0.0183(13) 0.0161(13)
C11A 0.071(2) 0.0283(14) 0.0525(19) 0.0059(13) 0.0163(16) 0.0155(14)
C12A 0.0481(17) 0.0521(18) 0.065(2) 0.0240(16) 0.0305(15) 0.0250(14)
C1B 0.0339(12) 0.0259(12) 0.0320(13) 0.0083(10) 0.0186(10) 0.0053(10)
C2B 0.0339(13) 0.0218(11) 0.0394(14) 0.0077(10) 0.0177(11) 0.0013(9)
C3B 0.0317(12) 0.0245(12) 0.0297(13) 0.0062(10) 0.0111(10) 0.0037(9)
C4B 0.0350(13) 0.0275(12) 0.0327(14) 0.0092(10) 0.0178(10) 0.0029(10)
C5B 0.0352(13) 0.0244(12) 0.0347(14) 0.0089(10) 0.0148(10) 0.0010(10)
C6B 0.0367(13) 0.0248(12) 0.0355(14) 0.0073(10) 0.0194(11) 0.0036(10)
O3B 0.0410(10) 0.0269(9) 0.0381(10) 0.0026(8) 0.0246(8) 0.0055(7)
O5B 0.0527(12) 0.0221(9) 0.0496(12) 0.0055(8) 0.0291(10) -0.0012(8)
C7B 0.0368(13) 0.0230(11) 0.0346(14) 0.0079(10) 0.0202(10) 0.0029(10)
O7B 0.0472(11) 0.0300(9) 0.0340(10) 0.0109(8) 0.0148(8) 0.0082(8)
C8B 0.0336(13) 0.0313(13) 0.0387(14) 0.0166(11) 0.0206(11) 0.0060(10)
N1B 0.0331(11) 0.0256(10) 0.0308(11) 0.0099(8) 0.0184(9) 0.0049(8)
C9B 0.0403(14) 0.0329(13) 0.0352(14) 0.0054(11) 0.0206(11) 0.0084(11)
C10B 0.0438(16) 0.0505(17) 0.0532(19) 0.0196(14) 0.0279(14) 0.0103(13)
C11B 0.0550(19) 0.0371(15) 0.077(2) 0.0240(15) 0.0368(17) 0.0194(14)
C12B 0.063(2) 0.074(3) 0.042(2) -0.0092(18) 0.0167(16) 0.0080(19)

loop_
_atom_site_label
_atom_site_fract_x
_atom_site_fract_y
_atom_site_fract_z
_atom_site_U_iso_or_equiv
_atom_site_thermal_displace_type
_atom_site_calc_attached_atom
_atom_site_type_symbol
S .41329(6) .58895(5) .78396(5) .0294(3) aniso . S
O1 .2681(2) .5617(2) .7065(2) .0388(7) aniso . O
O2 .4743(3) .7257(2) .8203(2) .0452(8) aniso . O
O3 .3991(2) .5395(2) .8760(2) .0414(7) aniso . O
O4 .5042(2) .5302(2) .7313(2) .0451(8) aniso . O
C1A .7732(3) .7716(2) .5959(2) .0309(9) aniso . C
C2A .7182(3) .7825(2) .6824(2) .0328(9) aniso . C
C3A .7486(3) .8981(3) .7526(2) .0325(9) aniso . C
C4A .8374(3) 1.0041(2) .7406(2) .0348(10) aniso . C
C5A .8989(3) .9901(2) .6584(2) .0342(10) aniso . C
C6A .8651(3) .8757(3) .5841(2) .0351(10) aniso . C
O3A .6920(2) .9139(2) .8359(2) .0426(8) aniso . O
O5A .9919(3) 1.0915(2) .6464(2) .0467(8) aniso . O
C7A .7282(3) .6466(2) .5153(2) .0293(8) aniso . C
O7A .5767(2) .6201(2) .4639(2) .0328(7) aniso . O
C8A .7604(3) .5412(2) .5672(2) .0319(9) aniso . C
N1A .6931(2) .4159(2) .4897(2) .0282(8) aniso . N
C9A .7456(3) .3038(3) .5177(2) .0339(10) aniso . C
C10A .7321(4) .2932(3) .6254(3) .0430(11) aniso . C
C11A .6477(4) .1894(3) .4312(3) .0513(13) aniso . C
C12A .9009(4) .3238(3) .5153(3) .0493(12) aniso . C
C1B .0722(3) .3051(2) 1.0137(2) .0292(9) aniso . C
C2B .0580(3) .4032(2) 1.0865(2) .0313(9) aniso . C
C3B -.0355(3) .3792(2) 1.1476(2) .0289(8) aniso . C
C4B -0.1139(3) .2569(2) 1.1350(2) .0308(9) aniso . C
C5B -.0982(3) .1609(2) 1.0616(2) .0315(9) aniso . C
C6B -.0047(3) .1826(2) 1.0015(2) .0314(9) aniso . C
O3B -.0469(2) .4792(2) 1.2180(2) .0342(7) aniso . O
O5B -0.1791(2) .0419(2) 1.0504(2) .0410(8) aniso . O
C7B .1714(3) .3310(2) .9456(2) .0303(9) aniso . C
O7B .0938(2) .3033(2) .8341(2) .0364(7) aniso . O
C8B .2771(3) .2504(2) .9533(2) .0319(9) aniso . C
N1B .4081(2) .3079(2) .9254(2) .0282(8) aniso . N
C9B .4762(3) .2202(3) .8648(2) .0350(9) aniso . C
C10B .6215(3) .3022(3) .8706(3) .0460(12) aniso . C
C11B .4968(4) .1163(3) .9218(3) .0505(14) aniso . C
C12B .3797(4) .1716(4) .7512(3) .0646(16) aniso . C
H2A .661 .712 .692 .05 iso C2A H
H4A .855 1.083 .787 .05 iso C4A H
H6A .903 .869 .527 .05 iso C6A H
H3OA .641 .846 .835 .05 iso O3A H
H5OA 1.001 1.154 .693 .05 iso O5A H
H7A .779 .652 .462 .05 iso C7A H
H7OA .550 .552 .419 .05 iso O7A H
H8A1 .863 .553 .592 .05 iso C8A H
H8A2 .724 .544 .628 .05 iso C8A H
H1NA .706 .423 .427 .05 iso N1A H
H2NA .598 .398 .481 .05 iso N1A H
H0A1 .795 .366 .679 .05 iso C10A H
H0A2 .758 .219 .641 .05 iso C10A H
H0A3 .635 .287 .625 .05 iso C10A H
H1A1 .658 .198 .363 .05 iso C11A H
H1A2 .550 .183 .430 .05 iso C11A H
H1A3 .673 .115 .445 .05 iso C11A H
H2A1 .905 .330 .446 .05 iso C12A H
H2A2 .936 .254 .532 .05 iso C12A H
H2A3 .959 .400 .567 .05 iso C12A H
H2B .110 .485 1.095 .05 iso C2B H
H4B -0.176 .240 1.175 .05 iso C4B H
H6B .006 .116 .954 .05 iso C6B H
H3OB -0.104 .454 1.249 .05 iso O3B H
H5OB -0.162 -0.008 1.005 .05 iso O5B H
H7B .225 .420 .970 .05 iso C7B H
H7OB .035 .345 .826 .05 iso O7B H
H8B1 .306 .240 1.025 .05 iso C8B H
H82B .231 .168 .905 .05 iso C8B H
H1NB .475 .353 .986 .05 iso N1B H
H2NB .385 .362 .886 .05 iso N1B H
H0B1 .680 .332 .943 .05 iso C10B H
H0B2 .608 .373 .842 .05 iso C10B H
H0B3 .668 .253 .830 .05 iso C10B H
H1B1 .559 .153 .993 .05 iso C11B H
H1B2 .539 .060 .884 .05 iso C11B H
H1B3 .405 .070 .923 .05 iso C11B H
H2B1 .289 .120 .750 .05 iso C12B H
H2B2 .424 .122 .710 .05 iso C12B H
H2B3 .364 .241 .722 .05 iso C12B H

loop_
_atom_type_symbol
_atom_type_description
_atom_type_scat_dispersion_real
_atom_type_scat_dispersion_imag
_atom_type_scat_source
C C 0.0181 0.0091 'International Tables Vol C Tables 4.2.6.8 and 6.1.1.4'
H H 0.0000 0.0000 'International Tables Vol C Tables 4.2.6.8 and 6.1.1.4'
N N 0.0311 0.0180 'International Tables Vol C Tables 4.2.6.8 and 6.1.1.4'
O O 0.0492 0.0322 'International Tables Vol C Tables 4.2.6.8 and 6.1.1.4'
S S 0.3331 0.5567 'International Tables Vol C Tables 4.2.6.8 and 6.1.1.4'

loop_
_geom_angle_atom_site_label_1
_geom_angle_atom_site_label_2
_geom_angle_atom_site_label_3
_geom_angle
_geom_angle_publ_flag
O3 S O4 111.20(10) no
O2 S O4 110.20(10) no
O2 S O3 108.90(10) no
O1 S O4 108.90(10) no
O1 S O3 108.80(10) no
O1 S O2 108.90(10) no
C6A C1A C7A 121.2(3) no
C2A C1A C7A 118.7(2) no
C2A C1A C6A 120.1(3) no
C1A C2A H2A 120 no
C1A C2A C3A 119.8(3) no
C3A C2A H2A 120 no
C2A C3A O3A 121.7(3) no
C2A C3A C4A 120.9(3) no
C4A C3A O3A 117.4(3) no
C3A C4A H4A 120 no
C3A C4A C5A 118.6(3) no
C5A C4A H4A 120 no
C4A C5A O5A 120.4(3) no
C4A C5A C6A 121.3(3) no
C6A C5A O5A 118.2(3) no
C1A C6A C5A 119.1(3) no
C5A C6A H6A 120 no
C1A C6A H6A 120 no
C3A O3A H3OA 109 no
C5A O5A H5OA 109 no
C1A C7A H7A 109 no
C1A C7A C8A 111.7(2) no
C1A C7A O7A 107.7(2) no
C8A C7A H7A 109 no
O7A C7A H7A 109 no
O7A C7A C8A 110.0(2) no
C7A O7A H7OA 109 no
C7A C8A H8A2 109 no
C7A C8A H8A1 109 no
C7A C8A N1A 110.7(2) no
H8A1 C8A H8A2 108 no
N1A C8A H8A2 109 no
N1A C8A H8A1 109 no
C8A N1A H2NA 107 no
C8A N1A H1NA 107 no
C8A N1A C9A 117.6(2) no
H1NA N1A H2NA 107 no
C9A N1A H2NA 107 no
C9A N1A H1NA 107 no
N1A C9A C12A 108.0(3) no
N1A C9A C11A 105.3(2) no
N1A C9A C10A 109.5(2) no
C11A C9A C12A 111.2(3) no
C10A C9A C12A 111.8(3) no
C10A C9A C11A 110.7(3) no
C9A C10A H0A3 109 no
C9A C10A H0A2 109 no
C9A C10A H0A1 109 no
H0A2 C10A H0A3 109 no
H0A1 C10A H0A3 109 no
H0A1 C10A H0A2 109 no
C9A C11A H1A3 109 no
C9A C11A H1A2 109 no
C9A C11A H1A1 109 no
H1A2 C11A H1A3 109 no
H1A1 C11A H1A3 109 no
H1A1 C11A H1A2 109 no
C9A C12A H2A3 109 no
C9A C12A H2A2 109 no
C9A C12A H2A1 109 no
H2A2 C12A H2A3 109 no
H2A1 C12A H2A3 109 no
H2A1 C12A H2A2 109 no
C6B C1B C7B 119.7(2) no
C2B C1B C7B 120.1(2) no
C2B C1B C6B 120.2(3) no
C1B C2B H2B 120 no
C1B C2B C3B 119.9(3) no
C3B C2B H2B 120 no
C2B C3B O3B 117.9(2) no
C2B C3B C4B 120.2(3) no
C4B C3B O3B 121.9(2) no
C3B C4B H4B 120 no
C3B C4B C5B 118.7(3) no
C5B C4B H4B 120 no
C4B C5B O5B 116.9(2) no
C4B C5B C6B 121.9(3) no
C6B C5B O5B 121.2(3) no
C1B C6B C5B 119.1(3) no
C5B C6B H6B 120 no
C1B C6B H6B 120 no
C3B O3B H3OB 109 no
C5B O5B H5OB 109 no
C1B C7B H7B 108 no
C1B C7B C8B 111.7(2) no
C1B C7B O7B 112.3(2) no
C8B C7B H7B 108 no
O7B C7B H7B 108 no
O7B C7B C8B 105.9(2) no
C7B O7B H7OB 109 no
C7B C8B H82B 109 no
C7B C8B H8B1 109 no
C7B C8B N1B 111.7(2) no
H8B1 C8B H82B 107 no
N1B C8B H82B 109 no
N1B C8B H8B1 109 no
C8B N1B H2NB 107 no
C8B N1B H1NB 107 no
C8B N1B C9B 118.2(2) no
H1NB N1B H2NB 107 no
C9B N1B H2NB 107 no
C9B N1B H1NB 107 no
N1B C9B C12B 107.6(2) no
N1B C9B C11B 108.6(2) no
N1B C9B C10B 105.3(2) no
C11B C9B C12B 113.5(3) no
C10B C9B C12B 111.2(3) no
C10B C9B C11B 110.2(3) no
C9B C10B H0B3 109 no
C9B C10B H0B2 109 no
C9B C10B H0B1 109 no
H0B2 C10B H0B3 109 no
H0B1 C10B H0B3 109 no
H0B1 C10B H0B2 109 no
C9B C11B H1B3 109 no
C9B C11B H1B2 109 no
C9B C11B H1B1 109 no
H1B2 C11B H1B3 109 no
H1B1 C11B H1B3 109 no
H1B1 C11B H1B2 109 no
C9B C12B H2B3 109 no
C9B C12B H2B2 109 no
C9B C12B H2B1 109 no
H2B2 C12B H2B3 109 no
H2B1 C12B H2B3 109 no
H2B1 C12B H2B2 109 no

loop_
_geom_bond_atom_site_label_1
_geom_bond_atom_site_label_2
_geom_bond_distance
_geom_bond_publ_flag
S O1 1.489(2) no
S O2 1.467(2) no
S O3 1.469(2) no
S O4 1.461(3) no
C1A C2A 1.395(5) no
C1A C6A 1.392(4) no
C1A C7A 1.505(3) no
C2A C3A 1.376(4) no
C2A H2A 0.93 no
C3A C4A 1.393(4) no
C3A O3A 1.370(4) no
C4A C5A 1.387(5) no
C4A H4A 0.93 no
C5A C6A 1.387(4) no
C5A O5A 1.376(4) no
C6A H6A 0.93 no
O3A H3OA 0.82 no
O5A H5OA 0.82 no
C7A O7A 1.437(3) no
C7A C8A 1.527(4) no
C7A H7A 0.98 no
O7A H7OA 0.82 no
C8A N1A 1.491(3) no
C8A H8A1 0.97 no
C8A H8A2 0.97 no
N1A C9A 1.529(4) no
N1A H1NA 0.90 no
N1A H2NA 0.90 no
C9A C10A 1.506(5) no
C9A C11A 1.520(4) no
C9A C12A 1.527(5) no
C10A H0A1 0.96 no
C10A H0A2 0.96 no
C10A H0A3 0.96 no
C11A H1A1 0.96 no
C11A H1A2 0.96 no
C11A H1A3 0.96 no
C12A H2A1 0.96 no
C12A H2A2 0.96 no
C12A H2A3 0.96 no
C1B C2B 1.381(4) no
C1B C6B 1.388(4) no
C1B C7B 1.525(4) no
C2B C3B 1.405(4) no
C2B H2B 0.93 no
C3B C4B 1.391(4) no
C3B O3B 1.365(3) no
C4B C5B 1.376(4) no
C4B H4B 0.93 no
C5B C6B 1.390(5) no
C5B O5B 1.371(3) no
C6B H6B 0.93 no
O3B H3OB 0.82 no
O5B H5OB 0.82 no
C7B O7B 1.442(3) no
C7B C8B 1.518(4) no
C7B H7B 0.98 no
O7B H7OB 0.82 no
C8B N1B 1.502(4) no
C8B H8B1 0.97 no
C8B H82B 0.97 no
N1B C9B 1.525(4) no
N1B H1NB 0.90 no
N1B H2NB 0.90 no
C9B C10B 1.526(4) no
C9B C11B 1.528(5) no
C9B C12B 1.512(4) no
C10B H0B1 0.96 no
C10B H0B2 0.96 no
C10B H0B3 0.96 no
C11B H1B1 0.96 no
C11B H1B2 0.96 no
C11B H1B3 0.96 no
C12B H2B1 0.96 no
C12B H2B2 0.96 no
C12B H2B3 0.96 no

loop_
_geom_torsion_atom_site_label_1
_geom_torsion_atom_site_label_2
_geom_torsion_atom_site_label_3
_geom_torsion_atom_site_label_4
_geom_torsion
_geom_torsion_publ_flag
C1A C7A C8A N1A 170.3(2) no
C7A C8A N1A C9A 164.2(2) no
C8A N1A C9A C11A 174.1(2) no
C8A N1A C9A C10A 55.0(3) ?
C8A N1A C9A C12A -67.0(3) ?
C2A C1A C7A C8A -56.1(3) ?
C1B C7B C8B N1B -157.0(2) no
C7B C8B N1B C9B -143.5(2) ?
C8B N1B C9B C11B -49.8(3) ?
C8B N1B C9B C10B -167.8(2) ?
C8B N1B C9B C12B 73.5(3) ?
C2B C1B C7B C8B 127.3(3) ?
